data_4077626
loop_
_publ_author_name
'Lim, Patrick J.'
'Cook, Vernon C.'
'Doonan, Christian J.'
'Young, Charles G.'
'Tiekink, Edward R. T.'

_publ_section_title
;
 Transformations Leading to the Generation of Dithiolene Ligands Initiated
 by Reactions of Sulfur-Rich WS(S2)(S2CNR2)2Complexes with Dimethyl
 Acetylenedicarboxylate and Phenylacetylene
;
_journal_issue 26
_journal_name_full Organometallics
_journal_page_first 5643
_journal_paper_doi 10.1021/om0006561
_journal_volume 19
_journal_year 2000
_chemical_formula_sum 'C18 H25 N2 O8.5 S7 W'
_chemical_formula_weight 813.67
_space_group_IT_number 4
_symmetry_cell_setting monoclinic
_symmetry_Int_Tables_number 4
_symmetry_space_group_name_Hall 'P 2yb'
_symmetry_space_group_name_H-M 'P 1 21 1'
_audit_creation_date 'Wed Jun  4 11:16:17 1997'
_audit_creation_method 'from TEXRAY.INF file'
_cell_angle_alpha 90
_cell_angle_beta 93.68(2)
_cell_angle_gamma 90
_cell_formula_units_Z 4
_cell_length_a 11.873(4)
_cell_length_b 12.229(9)
_cell_length_c 20.913(3)
_cell_measurement_reflns_used 8
_cell_measurement_temperature 293
_cell_measurement_theta_max 55.0
_cell_measurement_theta_min 53.5
_cell_volume 3030(2)
_computing_cell_refinement 'MSC/AFC Diffractometer Control'
_computing_data_collection 'MSC/AFC Diffractometer Control'
_computing_data_reduction teXsan
_computing_publication_material teXsan
_computing_structure_refinement teXsan
_computing_structure_solution 'DIRDIF92 (PATTY)'
_diffrn_ambient_temperature 293
_diffrn_measurement_device AFC6R
_diffrn_measurement_method 'omega/2-theta scans'
_diffrn_orient_matrix_UB_11 0.03375
_diffrn_orient_matrix_UB_12 0.07147
_diffrn_orient_matrix_UB_13 0.01442
_diffrn_orient_matrix_UB_21 -0.04085
_diffrn_orient_matrix_UB_22 -0.00443
_diffrn_orient_matrix_UB_23 0.04027
_diffrn_orient_matrix_UB_31 0.06569
_diffrn_orient_matrix_UB_32 -0.03948
_diffrn_orient_matrix_UB_33 0.02159
_diffrn_radiation_monochromator graphite
_diffrn_radiation_source 'Rigaku rotating anode'
_diffrn_radiation_type MoKalpha
_diffrn_radiation_wavelength 0.7107
_diffrn_reflns_av_R_equivalents 6.89
_diffrn_reflns_limit_h_max 15
_diffrn_reflns_limit_h_min 0
_diffrn_reflns_limit_k_max 15
_diffrn_reflns_limit_k_min 0
_diffrn_reflns_limit_l_max 27
_diffrn_reflns_limit_l_min -27
_diffrn_reflns_number 7674
_diffrn_reflns_theta_max 27.5
_diffrn_reflns_theta_min 3.0
_diffrn_standards_decay_% 0.66
_diffrn_standards_interval_count 400
_diffrn_standards_number 3
_exptl_absorpt_coefficient_mu 4.342
_exptl_absorpt_correction_T_max 1
_exptl_absorpt_correction_T_min 0.959
_exptl_absorpt_correction_type refdelf
_exptl_absorpt_process_details Walker&Stuart_DIFABS
_exptl_crystal_colour black
_exptl_crystal_density_diffrn 1.783
_exptl_crystal_description 'odd - hexagonal'
_exptl_crystal_F_000 1604.00
_exptl_crystal_size_max 0.360
_exptl_crystal_size_mid 0.290
_exptl_crystal_size_min 0.160
_refine_diff_density_max 1.30
_refine_diff_density_min -0.85
_refine_ls_extinction_coef 0.28724
_refine_ls_extinction_method Zachariasen_type_2_Gaussian_isotropic
_refine_ls_goodness_of_fit_obs 1.919
_refine_ls_hydrogen_treatment noref
_refine_ls_matrix_type full
_refine_ls_number_parameters 652
_refine_ls_number_reflns 5816
_refine_ls_number_restraints 0
_refine_ls_R_factor_obs 0.0421
_refine_ls_shift/esd_max 2.4022
_refine_ls_structure_factor_coef F
_refine_ls_weighting_scheme sigma
_refine_ls_wR_factor_obs 0.0559
_reflns_number_observed 5816
_reflns_number_total 7335
_reflns_observed_criterion 3.00
_cod_data_source_file om0006561.cif
_cod_data_source_block '[CGY]'
_cod_original_cell_volume 3030(1)
_cod_original_sg_symbol_H-M 'P 21       '
_cod_original_formula_sum 'C18 H25 N2 O8.50 S7 W '
_cod_database_code 4077626

loop_
_symmetry_equiv_pos_as_xyz
'   +x,   +y,   +z'
'   -x,1/2+y,   -z'

loop_
_atom_site_aniso_label
_atom_site_aniso_U_11
_atom_site_aniso_U_22
_atom_site_aniso_U_33
_atom_site_aniso_U_12
_atom_site_aniso_U_13
_atom_site_aniso_U_23
W(1) 0.0304(2) 0.0319(3) 0.0299(3) 0.0006(2) 0.0038(2) 0.0009(2)
W(2) 0.0287(2) 0.0263(3) 0.0301(2) -0.0009(2) -0.0001(2) 0.0006(2)
S(1b) 0.044(1) 0.042(2) 0.044(2) -0.014(1) 0.000(1) 0.008(2)
S(1a) 0.056(2) 0.052(2) 0.052(2) 0.018(2) 0.002(2) -0.006(2)
S(2a) 0.033(1) 0.042(2) 0.039(2) 0.008(1) 0.003(1) 0.000(1)
S(2b) 0.040(1) 0.047(2) 0.038(2) -0.014(1) -0.005(1) 0.004(2)
S(3a) 0.066(2) 0.043(2) 0.052(2) -0.011(2) -0.012(2) 0.002(2)
S(3b) 0.049(2) 0.032(2) 0.051(2) 0.008(1) -0.004(1) 0.004(2)
S(4b) 0.065(2) 0.035(2) 0.052(2) 0.001(2) -0.013(2) -0.004(2)
S(4a) 0.067(2) 0.033(2) 0.047(2) 0.005(2) -0.003(2) 0.006(2)
S(5a) 0.041(1) 0.051(3) 0.049(2) -0.006(2) 0.013(1) 0.002(2)
S(5b) 0.043(1) 0.049(2) 0.043(2) 0.013(2) 0.013(1) -0.003(2)
S(6b) 0.028(1) 0.065(2) 0.034(1) 0.002(2) -0.0009(9) -0.004(2)
S(6a) 0.027(1) 0.052(2) 0.028(1) 0.002(1) 0.0038(9) 0.001(1)
S(7b) 0.031(1) 0.053(2) 0.037(1) 0.002(2) -0.0047(9) 0.000(2)
S(7a) 0.036(1) 0.063(2) 0.039(2) 0.006(2) -0.0015(10) 0.002(2)
O(1a) 0.080(7) 0.061(9) 0.061(7) -0.018(6) -0.008(5) 0.008(6)
O(1b) 0.064(5) 0.051(7) 0.049(6) 0.012(5) 0.006(4) -0.026(5)
O(2b) 0.046(4) 0.053(6) 0.044(5) 0.022(4) 0.000(3) -0.001(5)
O(2a) 0.069(5) 0.069(8) 0.029(5) -0.017(5) -0.002(4) -0.003(5)
O(3b) 0.072(5) 0.063(7) 0.050(5) -0.022(5) 0.000(4) -0.012(6)
O(3a) 0.082(5) 0.064(7) 0.033(4) 0.022(6) 0.002(4) 0.008(6)
O(4b) 0.081(6) 0.053(6) 0.031(5) 0.006(5) 0.009(4) 0.003(4)
O(4a) 0.075(6) 0.099(9) 0.026(5) 0.024(6) 0.003(4) -0.007(5)
O(5a) 0.053(5) 0.13(1) 0.075(7) -0.039(6) 0.000(5) 0.038(7)
O(5b) 0.041(4) 0.24(2) 0.088(8) 0.039(8) -0.001(5) -0.06(1)
O(6b) 0.041(4) 0.14(1) 0.062(5) 0.013(6) 0.005(4) -0.025(7)
O(6a) 0.059(5) 0.099(9) 0.042(4) -0.017(5) 0.015(4) 0.023(6)
O(7b) 0.038(5) 0.074(8) 0.17(1) 0.013(5) -0.026(6) 0.036(8)
O(7a) 0.046(6) 0.11(1) 0.15(1) 0.003(6) -0.035(7) -0.060(9)
O(8a) 0.032(4) 0.12(1) 0.067(7) -0.014(6) 0.000(4) -0.008(8)
O(8b) 0.034(4) 0.060(6) 0.058(6) 0.010(4) 0.002(4) 0.007(5)
N(1a) 0.055(6) 0.038(7) 0.057(6) 0.012(5) 0.001(5) 0.013(5)
N(1b) 0.033(4) 0.056(8) 0.043(5) -0.017(4) 0.004(4) 0.002(5)
N(2a) 0.092(9) 0.034(6) 0.082(9) 0.000(6) 0.006(7) 0.019(6)
N(2b) 0.078(8) 0.026(5) 0.083(9) 0.005(6) 0.017(6) 0.012(6)
C(1a) 0.033(5) 0.043(7) 0.051(6) 0.001(4) 0.016(4) -0.006(5)
C(1b) 0.031(4) 0.035(6) 0.041(5) -0.001(4) 0.007(3) -0.014(4)
C(2a) 0.057(7) 0.034(6) 0.058(7) -0.018(6) 0.002(6) 0.009(4)
C(2b) 0.043(6) 0.026(5) 0.061(8) -0.006(5) 0.005(5) 0.007(4)
C(3b) 0.041(4) 0.032(4) 0.037(6) -0.006(3) -0.006(5) 0.009(3)
C(3a) 0.050(5) 0.031(5) 0.043(7) 0.004(3) 0.015(5) 0.001(3)
C(4b) 0.038(5) 0.030(6) 0.036(4) -0.001(4) 0.011(4) 0.011(4)
C(4a) 0.041(5) 0.039(7) 0.031(4) 0.006(4) 0.007(4) 0.003(4)
C(5a) 0.025(3) 0.045(8) 0.042(5) 0.001(4) 0.002(4) -0.002(5)
C(5b) 0.031(3) 0.041(8) 0.044(5) -0.004(4) -0.006(3) -0.016(6)
C(6b) 0.034(4) 0.019(5) 0.039(4) 0.001(4) 0.002(2) 0.000(5)
C(6a) 0.037(4) 0.061(9) 0.035(5) 0.006(5) 0.004(3) -0.010(5)
C(7a) 0.064(8) 0.08(1) 0.046(7) 0.025(8) -0.001(6) 0.018(7)
C(7b) 0.060(7) 0.040(8) 0.049(7) 0.012(6) -0.009(6) -0.002(6)
C(8a) 0.063(9) 0.053(10) 0.07(1) 0.021(7) 0.005(7) -0.012(8)
C(8b) 0.066(9) 0.041(8) 0.049(8) -0.018(6) 0.008(6) 0.004(6)
C(9a) 0.13(1) 0.015(9) 0.08(1) 0.010(9) -0.002(10) 0.015(7)
C(10a) 0.17(2) 0.04(1) 0.11(2) 0.00(1) -0.04(1) -0.04(1)
C(10b) 0.20(2) 0.05(1) 0.13(2) 0.04(1) -0.09(1) 0.03(1)
C(11b) 0.039(6) 0.034(7) 0.046(6) -0.009(4) 0.006(4) -0.009(5)
C(11a) 0.036(6) 0.044(9) 0.049(6) 0.010(5) -0.015(5) -0.012(5)
C(12b) 0.049(7) 0.08(1) 0.08(1) 0.039(7) 0.007(7) 0.022(9)
C(12a) 0.082(10) 0.13(2) 0.07(1) -0.06(1) 0.015(8) -0.01(1)
C(13b) 0.048(6) 0.039(6) 0.038(5) 0.020(4) 0.012(4) -0.008(4)
C(13a) 0.052(7) 0.067(9) 0.035(5) -0.012(5) -0.001(5) 0.012(5)
C(14b) 0.27(3) 0.10(2) 0.029(8) 0.03(2) -0.06(1) 0.01(1)
C(14a) 0.14(2) 0.09(1) 0.014(6) -0.02(1) 0.001(7) 0.002(8)
C(15b) 0.044(5) 0.10(1) 0.059(5) 0.037(7) 0.012(4) -0.024(9)
C(15a) 0.045(5) 0.07(1) 0.042(5) 0.004(5) 0.013(4) 0.021(6)
C(16b) 0.046(8) 0.28(3) 0.053(9) 0.04(1) 0.003(6) -0.03(1)
C(16a) 0.10(1) 0.13(2) 0.037(8) -0.01(1) 0.036(7) 0.032(10)
C(17b) 0.033(4) 0.063(7) 0.054(8) 0.001(4) 0.006(5) -0.002(7)
C(17a) 0.044(5) 0.10(1) 0.043(8) -0.010(6) -0.015(6) 0.018(7)
C(18b) 0.035(4) 0.08(1) 0.09(1) 0.005(7) -0.009(7) -0.009(9)
C(18a) 0.030(4) 0.14(2) 0.12(1) 0.020(9) 0.033(6) 0.01(1)

loop_
_atom_site_label
_atom_site_fract_x
_atom_site_fract_y
_atom_site_fract_z
_atom_site_U_iso_or_equiv
_atom_site_thermal_displace_type
W(1) 0.32429(3) -0.3217 0.10895(2) 0.0307(1) Uij
W(2) 0.30749(3) -0.34163(4) 0.60578(2) 0.0284(1) Uij
S(1b) 0.4634(2) -0.0983(3) 0.5736(2) 0.0432(9) Uij
S(1a) 0.4839(3) -0.5587(3) 0.0846(2) 0.053(1) Uij
S(2a) 0.4740(2) -0.3907(3) 0.1889(2) 0.0380(8) Uij
S(2b) 0.4592(2) -0.2586(3) 0.6817(1) 0.0422(9) Uij
S(3a) 0.4021(3) -0.1579(4) 0.1692(2) 0.054(1) Uij
S(3b) 0.4067(3) -0.4995(3) 0.6593(2) 0.0442(9) Uij
S(4b) 0.2538(3) -0.5143(4) 0.5495(2) 0.052(1) Uij
S(4a) 0.2778(3) -0.1432(4) 0.0486(2) 0.049(1) Uij
S(5a) 0.4828(2) -0.3080(4) 0.0366(1) 0.0465(9) Uij
S(5b) 0.4566(2) -0.3483(4) 0.5277(1) 0.0446(9) Uij
S(6b) 0.2194(2) -0.3153(4) 0.7031(1) 0.0425(8) Uij
S(6a) 0.2311(2) -0.3704(3) 0.2013(1) 0.0357(8) Uij
S(7b) 0.1134(2) -0.3137(4) 0.5671(1) 0.0406(8) Uij
S(7a) 0.1330(2) -0.3351(5) 0.0649(1) 0.0459(8) Uij
O(1a) 0.2371(8) -0.624(1) 0.1005(5) 0.068(4) Uij
O(1b) 0.2223(7) -0.0312(9) 0.5973(4) 0.055(3) Uij
O(1w) 0.939(1) -0.567(2) 0.7933(9) 0.070(5) Uij
O(2b) 0.1757(6) -0.1040(8) 0.5027(4) 0.048(3) Uij
O(2a) 0.2036(7) -0.5545(9) 0.0031(4) 0.056(3) Uij
O(2w) 0.091(2) -0.620(2) 0.7166(10) 0.076(6) Uij
O(3b) 0.2045(7) -0.339(1) 0.4332(4) 0.062(3) Uij
O(3a) 0.2420(7) -0.323(1) -0.0669(4) 0.060(3) Uij
O(4b) 0.3183(8) -0.1991(8) 0.4097(4) 0.055(3) Uij
O(4a) 0.3549(8) -0.464(1) -0.0833(4) 0.067(3) Uij
O(5a) -0.0704(8) -0.480(1) 0.2188(5) 0.086(4) Uij
O(5b) -0.0910(7) -0.253(1) 0.7390(5) 0.123(5) Uij
O(6b) 0.0665(7) -0.277(1) 0.8037(5) 0.082(4) Uij
O(6a) 0.0705(7) -0.429(1) 0.2923(4) 0.066(3) Uij
O(7b) -0.1396(8) -0.212(1) 0.5924(6) 0.095(4) Uij
O(7a) -0.1170(8) -0.454(1) 0.0732(6) 0.104(5) Uij
O(8a) -0.1314(6) -0.307(1) 0.1277(4) 0.074(4) Uij
O(8b) -0.1425(7) -0.3751(9) 0.6249(5) 0.051(3) Uij
N(1a) 0.6239(8) -0.5485(9) 0.1842(5) 0.050(3) Uij
N(1b) 0.6133(7) -0.1052(10) 0.6726(5) 0.044(3) Uij
N(2a) 0.337(1) 0.038(1) 0.1160(7) 0.069(4) Uij
N(2b) 0.347(1) -0.693(1) 0.6042(6) 0.062(4) Uij
C(1a) 0.5379(9) -0.502(1) 0.1565(6) 0.042(3) Uij
C(1b) 0.5215(8) -0.150(1) 0.6477(5) 0.036(3) Uij
C(2a) 0.342(1) -0.073(1) 0.1097(7) 0.050(3) Uij
C(2b) 0.3375(10) -0.581(1) 0.6047(6) 0.043(3) Uij
C(3b) 0.3348(9) -0.179(1) 0.5571(5) 0.037(2) Uij
C(3a) 0.3572(10) -0.483(1) 0.0615(6) 0.041(3) Uij
C(4b) 0.3373(8) -0.266(1) 0.5148(5) 0.035(2) Uij
C(4a) 0.3657(9) -0.390(1) 0.0179(5) 0.037(3) Uij
C(5a) 0.0897(8) -0.397(1) 0.1824(6) 0.037(3) Uij
C(5b) 0.0785(8) -0.290(1) 0.6908(5) 0.039(2) Uij
C(6b) 0.0318(7) -0.2977(9) 0.6303(5) 0.030(2) Uij
C(6a) 0.0474(9) -0.381(1) 0.1208(5) 0.044(3) Uij
C(7a) 0.672(1) -0.511(1) 0.2463(7) 0.064(5) Uij
C(7b) 0.668(1) -0.145(1) 0.7304(6) 0.050(4) Uij
C(8a) 0.686(1) -0.635(1) 0.1594(8) 0.062(5) Uij
C(8b) 0.670(1) -0.013(1) 0.6418(7) 0.052(4) Uij
C(9b) 0.283(1) -0.753(2) 0.5555(8) 0.068(4) Uij
C(9a) 0.285(1) 0.112(1) 0.0654(9) 0.076(6) Uij
C(10a) 0.395(2) 0.093(2) 0.1759(10) 0.110(7) Uij
C(10b) 0.421(2) -0.744(2) 0.6551(9) 0.131(8) Uij
C(11b) 0.237(1) -0.100(1) 0.5579(7) 0.039(3) Uij
C(11a) 0.261(1) -0.566(1) 0.0576(7) 0.044(3) Uij
C(12b) 0.068(1) -0.043(1) 0.4985(7) 0.067(5) Uij
C(12a) 0.094(1) -0.615(2) -0.0015(7) 0.090(6) Uij
C(13b) 0.2782(10) -0.272(1) 0.4506(6) 0.042(3) Uij
C(13a) 0.313(1) -0.380(1) -0.0491(6) 0.051(4) Uij
C(14b) 0.263(2) -0.193(2) 0.3430(7) 0.136(9) Uij
C(14a) 0.302(2) -0.474(2) -0.1475(6) 0.083(6) Uij
C(15b) 0.0089(10) -0.268(1) 0.7460(6) 0.066(4) Uij
C(15a) 0.0193(10) -0.444(1) 0.2300(6) 0.052(3) Uij
C(16b) 0.005(1) -0.251(2) 0.8587(7) 0.125(8) Uij
C(16a) 0.000(1) -0.456(2) 0.3449(7) 0.086(6) Uij
C(17b) -0.0923(10) -0.285(1) 0.6121(7) 0.050(3) Uij
C(17a) -0.072(1) -0.387(2) 0.1021(7) 0.063(4) Uij
C(18b) -0.268(1) -0.379(1) 0.6162(8) 0.068(5) Uij
C(18a) -0.2516(10) -0.293(2) 0.1091(8) 0.094(6) Uij
H(7d) 0.7330 -0.1003 0.7423 0.0595 Uij
H(7e) 0.6927 -0.2203 0.7239 0.0595 Uij
H(7f) 0.6159 -0.1440 0.7641 0.0595 Uij
H(7a) 0.6148 -0.5151 0.2775 0.0775 Uij
H(7b) 0.6967 -0.4357 0.2428 0.0775 Uij
H(7c) 0.7354 -0.5566 0.2602 0.0775 Uij
H(8d) 0.6181 0.0490 0.6378 0.0643 Uij
H(8e) 0.6915 -0.0342 0.6000 0.0643 Uij
H(8f) 0.7363 0.0087 0.6684 0.0643 Uij
H(8a) 0.7425 -0.6600 0.1909 0.0751 Uij
H(8b) 0.7213 -0.6104 0.1212 0.0751 Uij
H(8c) 0.6347 -0.6954 0.1473 0.0751 Uij
H(9a) 0.2049 0.1047 0.0596 0.1020 Uij
H(9b) 0.3194 0.1040 0.0248 0.1020 Uij
H(9c) 0.2999 0.1919 0.0786 0.1020 Uij
H(9d) 0.2983 -0.8294 0.5619 0.0763 Uij
H(9e) 0.3056 -0.7293 0.5143 0.0763 Uij
H(9f) 0.2038 -0.7379 0.5594 0.0763 Uij
H(10d) 0.4968 -0.7148 0.6531 0.1470 Uij
H(10e) 0.4219 -0.8220 0.6484 0.1470 Uij
H(10f) 0.3929 -0.7274 0.6964 0.1470 Uij
H(10a) 0.3566 0.0717 0.2141 0.1396 Uij
H(10b) 0.3919 0.1723 0.1721 0.1396 Uij
H(10c) 0.4734 0.0703 0.1815 0.1396 Uij
H(12a) 0.1079 -0.6918 0.0070 0.1058 Uij
H(12b) 0.0590 -0.6063 -0.0444 0.1058 Uij
H(12c) 0.0451 -0.5855 0.0294 0.1058 Uij
H(12d) 0.0199 -0.0710 0.5307 0.0828 Uij
H(12e) 0.0309 -0.0538 0.4563 0.0828 Uij
H(12f) 0.0828 0.0334 0.5058 0.0828 Uij
H(14a) 0.2228 -0.4894 -0.1457 0.1012 Uij
H(14b) 0.3379 -0.5343 -0.1696 0.1012 Uij
H(14c) 0.3128 -0.4071 -0.1711 0.1012 Uij
H(14d) 0.2683 -0.2647 0.3226 0.1573 Uij
H(14e) 0.2964 -0.1383 0.3188 0.1573 Uij
H(14f) 0.1820 -0.1772 0.3465 0.1573 Uij
H(16a) 0.0427 -0.4438 0.3853 0.0999 Uij
H(16b) -0.0206 -0.5331 0.3415 0.0999 Uij
H(16c) -0.0669 -0.4117 0.3423 0.0999 Uij
H(16d) -0.0593 -0.2999 0.8602 0.1433 Uij
H(16e) -0.0202 -0.1765 0.8558 0.1433 Uij
H(16f) 0.0543 -0.2612 0.8972 0.1433 Uij
H(18a) -0.2932 -0.3566 0.1212 0.1156 Uij
H(18b) -0.2614 -0.2820 0.0631 0.1156 Uij
H(18c) -0.2794 -0.2287 0.1307 0.1156 Uij
H(18d) -0.2940 -0.4509 0.6271 0.0803 Uij
H(18e) -0.2909 -0.3625 0.5719 0.0803 Uij
H(18f) -0.2996 -0.3248 0.6439 0.0803 Uij

loop_
_atom_type_symbol
_atom_type_oxidation_number
_atom_type_number_in_cell
_atom_type_scat_dispersion_real
_atom_type_scat_dispersion_imag
_atom_type_scat_source
C 0 72 0.003 0.002 'International Tables'
H 0 100 0.000 0.000 'International Tables'
N 0 8 0.006 0.003 'International Tables'
O 0 34 0.011 0.006 'International Tables'
S 0 28 0.125 0.123 'International Tables'
W 0 4 -0.849 6.872 'International Tables'

loop_
_geom_angle_atom_site_label_1
_geom_angle_atom_site_label_2
_geom_angle_atom_site_label_3
_geom_angle
_geom_angle_publ_flag
S(2a) W(1) S(3a) 73.2(2) yes
S(2a) W(1) S(4a) 137.4(2) yes
S(2a) W(1) S(5a) 84.0(1) yes
S(2a) W(1) S(6a) 73.7(1) yes
S(2a) W(1) S(7a) 147.7(2) yes
S(2a) W(1) C(3a) 82.2(4) yes
S(2a) W(1) C(4a) 105.4(4) yes
S(3a) W(1) S(4a) 68.2(2) yes
S(3a) W(1) S(5a) 89.0(2) yes
S(3a) W(1) S(6a) 88.2(2) yes
S(3a) W(1) S(7a) 123.8(2) yes
S(3a) W(1) C(3a) 148.3(4) yes
S(3a) W(1) C(4a) 130.6(5) yes
S(4a) W(1) S(5a) 78.0(2) yes
S(4a) W(1) S(6a) 121.3(2) yes
S(4a) W(1) S(7a) 72.6(2) yes
S(4a) W(1) C(3a) 124.5(5) yes
S(4a) W(1) C(4a) 87.0(5) yes
S(5a) W(1) S(6a) 157.4(1) yes
S(5a) W(1) S(7a) 120.3(1) yes
S(5a) W(1) C(3a) 68.4(4) yes
S(5a) W(1) C(4a) 43.0(4) yes
S(6a) W(1) S(7a) 79.4(1) yes
S(6a) W(1) C(3a) 104.1(5) yes
S(6a) W(1) C(4a) 140.1(5) yes
S(7a) W(1) C(3a) 87.6(4) yes
S(7a) W(1) C(4a) 84.2(4) yes
C(3a) W(1) C(4a) 38.7(6) yes
S(2b) W(2) S(3b) 74.5(2) yes
S(2b) W(2) S(4b) 142.0(2) yes
S(2b) W(2) S(5b) 85.3(1) yes
S(2b) W(2) S(6b) 75.1(1) yes
S(2b) W(2) S(7b) 141.0(2) yes
S(2b) W(2) C(3b) 79.2(4) yes
S(2b) W(2) C(4b) 103.2(4) yes
S(3b) W(2) S(4b) 69.7(2) yes
S(3b) W(2) S(5b) 86.2(2) yes
S(3b) W(2) S(6b) 86.7(2) yes
S(3b) W(2) S(7b) 132.3(2) yes
S(3b) W(2) C(3b) 143.6(4) yes
S(3b) W(2) C(4b) 128.9(4) yes
S(4b) W(2) S(5b) 80.4(2) yes
S(4b) W(2) S(6b) 114.1(2) yes
S(4b) W(2) S(7b) 75.6(2) yes
S(4b) W(2) C(3b) 125.1(4) yes
S(4b) W(2) C(4b) 90.0(5) yes
S(5b) W(2) S(6b) 160.3(1) yes
S(5b) W(2) S(7b) 119.3(1) yes
S(5b) W(2) C(3b) 66.8(5) yes
S(5b) W(2) C(4b) 43.4(4) yes
S(6b) W(2) S(7b) 78.7(1) yes
S(6b) W(2) C(3b) 110.4(5) yes
S(6b) W(2) C(4b) 143.3(5) yes
S(7b) W(2) C(3b) 83.5(4) yes
S(7b) W(2) C(4b) 81.5(4) yes
C(3b) W(2) C(4b) 36.3(6) yes
C(1b) S(1b) C(3b) 104.1(7) yes
C(1a) S(1a) C(3a) 106.4(8) yes
W(1) S(2a) C(1a) 108.5(6) yes
W(2) S(2b) C(1b) 111.2(5) yes
W(1) S(3a) C(2a) 89.8(7) yes
W(2) S(3b) C(2b) 87.5(7) yes
W(2) S(4b) C(2b) 87.9(7) yes
W(1) S(4a) C(2a) 89.3(8) yes
W(1) S(5a) C(4a) 58.2(5) yes
W(2) S(5b) C(4b) 58.5(5) yes
W(2) S(6b) C(5b) 112.3(6) yes
W(1) S(6a) C(5a) 111.1(6) yes
W(2) S(7b) C(6b) 109.6(4) yes
W(1) S(7a) C(6a) 110.6(5) yes
C(11b) O(2b) C(12b) 117(1) yes
C(11a) O(2a) C(12a) 114(1) yes
C(13b) O(4b) C(14b) 118(1) yes
C(13a) O(4a) C(14a) 113(1) yes
C(15b) O(6b) C(16b) 116(1) yes
C(15a) O(6a) C(16a) 115(1) yes
C(17a) O(8a) C(18a) 120(1) yes
C(17b) O(8b) C(18b) 118(1) yes
C(1a) N(1a) C(7a) 121(1) yes
C(1a) N(1a) C(8a) 126(1) yes
C(7a) N(1a) C(8a) 112(1) yes
C(1b) N(1b) C(7b) 121(1) yes
C(1b) N(1b) C(8b) 122(1) yes
C(7b) N(1b) C(8b) 115(1) yes
C(2a) N(2a) C(9a) 123(2) yes
C(2a) N(2a) C(10a) 119(1) yes
C(9a) N(2a) C(10a) 117(2) yes
C(2b) N(2b) C(9b) 118(1) yes
C(2b) N(2b) C(10b) 117(1) yes
C(9b) N(2b) C(10b) 124(2) yes
S(1a) C(1a) S(2a) 120.5(10) yes
S(1a) C(1a) N(1a) 117(1) yes
S(2a) C(1a) N(1a) 122(1) yes
S(1b) C(1b) S(2b) 119.5(8) yes
S(1b) C(1b) N(1b) 117(1) yes
S(2b) C(1b) N(1b) 122(1) yes
S(3a) C(2a) S(4a) 112(1) yes
S(3a) C(2a) N(2a) 122(1) yes
S(4a) C(2a) N(2a) 124(1) yes
S(3b) C(2b) S(4b) 114(1) yes
S(3b) C(2b) N(2b) 123(1) yes
S(4b) C(2b) N(2b) 121(1) yes
W(2) C(3b) S(1b) 121.9(7) yes
W(2) C(3b) C(4b) 67.7(10) yes
W(2) C(3b) C(11b) 115(1) yes
S(1b) C(3b) C(4b) 118(1) yes
S(1b) C(3b) C(11b) 106(1) yes
C(4b) C(3b) C(11b) 122(1) yes
W(1) C(3a) S(1a) 119.7(9) yes
W(1) C(3a) C(4a) 67.3(10) yes
W(1) C(3a) C(11a) 117(1) yes
S(1a) C(3a) C(4a) 118(1) yes
S(1a) C(3a) C(11a) 106(1) yes
C(4a) C(3a) C(11a) 124(1) yes
W(2) C(4b) S(5b) 78.1(6) yes
W(2) C(4b) C(3b) 75.9(9) yes
W(2) C(4b) C(13b) 133(1) yes
S(5b) C(4b) C(3b) 113(1) yes
S(5b) C(4b) C(13b) 116(1) yes
C(3b) C(4b) C(13b) 126(1) yes
W(1) C(4a) S(5a) 78.7(7) yes
W(1) C(4a) C(3a) 74.0(9) yes
W(1) C(4a) C(13a) 133(1) yes
S(5a) C(4a) C(3a) 113(1) yes
S(5a) C(4a) C(13a) 116(1) yes
C(3a) C(4a) C(13a) 126(1) yes
S(6a) C(5a) C(6a) 118(1) yes
S(6a) C(5a) C(15a) 120(1) yes
C(6a) C(5a) C(15a) 120(1) yes
S(6b) C(5b) C(6b) 117(1) yes
S(6b) C(5b) C(15b) 120(1) yes
C(6b) C(5b) C(15b) 121(1) yes
S(7b) C(6b) C(5b) 121(1) yes
S(7b) C(6b) C(17b) 114(1) yes
C(5b) C(6b) C(17b) 124(1) yes
S(7a) C(6a) C(5a) 119(1) yes
S(7a) C(6a) C(17a) 116(1) yes
C(5a) C(6a) C(17a) 122(1) yes
O(1b) C(11b) O(2b) 122(1) yes
O(1b) C(11b) C(3b) 126(1) yes
O(2b) C(11b) C(3b) 110(1) yes
O(1a) C(11a) O(2a) 125(1) yes
O(1a) C(11a) C(3a) 125(1) yes
O(2a) C(11a) C(3a) 108(1) yes
O(3b) C(13b) O(4b) 121(1) yes
O(3b) C(13b) C(4b) 125(1) yes
O(4b) C(13b) C(4b) 112(1) yes
O(3a) C(13a) O(4a) 125(1) yes
O(3a) C(13a) C(4a) 127(1) yes
O(4a) C(13a) C(4a) 106(1) yes
O(5b) C(15b) O(6b) 124(1) yes
O(5b) C(15b) C(5b) 121(1) yes
O(6b) C(15b) C(5b) 113(1) yes
O(5a) C(15a) O(6a) 124(1) yes
O(5a) C(15a) C(5a) 124(1) yes
O(6a) C(15a) C(5a) 110(1) yes
O(7b) C(17b) O(8b) 122(1) yes
O(7b) C(17b) C(6b) 128(2) yes
O(8b) C(17b) C(6b) 108(1) yes
O(7a) C(17a) O(8a) 119(1) yes
O(7a) C(17a) C(6a) 127(2) yes
O(8a) C(17a) C(6a) 112(1) yes

loop_
_geom_bond_atom_site_label_1
_geom_bond_atom_site_label_2
_geom_bond_distance
_geom_bond_publ_flag
W(1) S(2a) 2.507(4) yes
W(1) S(3a) 2.510(6) yes
W(1) S(4a) 2.564(6) yes
W(1) S(5a) 2.495(4) yes
W(1) S(6a) 2.364(4) yes
W(1) S(7a) 2.401(3) yes
W(1) C(3a) 2.25(2) yes
W(1) C(4a) 2.16(2) yes
W(2) S(2b) 2.536(4) yes
W(2) S(3b) 2.489(5) yes
W(2) S(4b) 2.480(6) yes
W(2) S(5b) 2.486(4) yes
W(2) S(6b) 2.369(4) yes
W(2) S(7b) 2.417(3) yes
W(2) C(3b) 2.27(2) yes
W(2) C(4b) 2.17(2) yes
S(1b) C(1b) 1.77(2) yes
S(1b) C(3b) 1.83(2) yes
S(1a) C(1a) 1.74(2) yes
S(1a) C(3a) 1.81(2) yes
S(2a) C(1a) 1.72(2) yes
S(2b) C(1b) 1.69(2) yes
S(3a) C(2a) 1.74(2) yes
S(3b) C(2b) 1.69(2) yes
S(4b) C(2b) 1.68(2) yes
S(4a) C(2a) 1.68(2) yes
S(5a) C(4a) 1.74(2) yes
S(5b) C(4b) 1.75(2) yes
S(6b) C(5b) 1.70(1) yes
S(6a) C(5a) 1.73(1) yes
S(7b) C(6b) 1.70(1) yes
S(7a) C(6a) 1.69(2) yes
O(1a) C(11a) 1.20(2) yes
O(1b) C(11b) 1.20(2) yes
O(2b) C(11b) 1.32(2) yes
O(2b) C(12b) 1.47(2) yes
O(2a) C(11a) 1.30(2) yes
O(2a) C(12a) 1.49(2) yes
O(3b) C(13b) 1.24(2) yes
O(3a) C(13a) 1.14(2) yes
O(4b) C(13b) 1.34(2) yes
O(4b) C(14b) 1.51(2) yes
O(4a) C(13a) 1.36(2) yes
O(4a) C(14a) 1.45(2) yes
O(5a) C(15a) 1.17(2) yes
O(5b) C(15b) 1.20(2) yes
O(6b) C(15b) 1.35(2) yes
O(6b) C(16b) 1.44(2) yes
O(6a) C(15a) 1.41(2) yes
O(6a) C(16a) 1.46(2) yes
O(7b) C(17b) 1.13(2) yes
O(7a) C(17a) 1.13(3) yes
O(8a) C(17a) 1.34(3) yes
O(8a) C(18a) 1.46(2) yes
O(8b) C(17b) 1.28(2) yes
O(8b) C(18b) 1.48(2) yes
N(1a) C(1a) 1.27(2) yes
N(1a) C(7a) 1.46(2) yes
N(1a) C(8a) 1.41(2) yes
N(1b) C(1b) 1.30(2) yes
N(1b) C(7b) 1.42(2) yes
N(1b) C(8b) 1.48(2) yes
N(2a) C(2a) 1.37(3) yes
N(2a) C(9a) 1.49(3) yes
N(2a) C(10a) 1.54(3) yes
N(2b) C(2b) 1.38(3) yes
N(2b) C(9b) 1.43(3) yes
N(2b) C(10b) 1.47(2) yes
C(3b) C(4b) 1.39(2) yes
C(3b) C(11b) 1.51(2) yes
C(3a) C(4a) 1.47(2) yes
C(3a) C(11a) 1.52(3) yes
C(4b) C(13b) 1.48(2) yes
C(4a) C(13a) 1.50(2) yes
C(5a) C(6a) 1.37(2) yes
C(5a) C(15a) 1.45(2) yes
C(5b) C(6b) 1.35(2) yes
C(5b) C(15b) 1.49(2) yes
C(6b) C(17b) 1.51(2) yes
C(6a) C(17a) 1.45(2) yes
